data_7118209
loop_
_publ_author_name
'Wang, Zhiming'
'Xu, Xingzhu'
'Gu, Zhanshou'
'Feng, Wei'
'Qian, Houjun'
'Li, Zhengyi'
'Sun, Xiaoqiang'
'Kwon, Ohyun'

_publ_section_title
;
 Nazarov cyclization of 1,4-pentadien-3-ols: preparation of
 cyclopenta[b]indoles and spiro[indene-1,4'-quinoline]s.
;
_journal_issue 13
_journal_name_full 'Chemical communications (Cambridge, England)'
_journal_page_first 2811
_journal_page_last 2814
_journal_paper_doi 10.1039/c5cc08596a
_journal_volume 52
_journal_year 2016
_chemical_formula_moiety 'C26 H27 N O3 S'
_chemical_formula_sum 'C26 H27 N O3 S'
_chemical_formula_weight 433.55
_chemical_name_common 9
_chemical_name_systematic N-(2-(trans-5-ethoxy-3-phenylcyclopent-1-en-1-yl)phenyl)-4-methylbenzenesulfonamide
_space_group_IT_number 14
_symmetry_cell_setting monoclinic
_symmetry_space_group_name_Hall '-P 2yn'
_symmetry_space_group_name_H-M 'P 1 21/n 1'
_atom_sites_solution_hydrogens geom
_atom_sites_solution_primary direct
_atom_sites_solution_secondary difmap
_audit_creation_method SHELXL-97
_audit_update_record
;
2015-07-21 deposited with the CCDC.
2015-12-24 downloaded from the CCDC.
;
_cell_angle_alpha 90.00
_cell_angle_beta 114.712(3)
_cell_angle_gamma 90.00
_cell_formula_units_Z 4
_cell_length_a 10.4657(14)
_cell_length_b 19.751(3)
_cell_length_c 12.477(2)
_cell_measurement_reflns_used 2352
_cell_measurement_temperature 296(2)
_cell_measurement_theta_max 21.68
_cell_measurement_theta_min 2.38
_cell_volume 2342.9(6)
_computing_cell_refinement 'Bruker SMART'
_computing_data_collection 'Bruker SMART'
_computing_data_reduction 'Bruker SAINT'
_computing_molecular_graphics 'Bruker SHELXTL'
_computing_publication_material 'Bruker SHELXTL'
_computing_structure_refinement 'SHELXL-97 (Sheldrick, 1997)'
_computing_structure_solution 'SHELXS-97 (Sheldrick, 1990)'
_diffrn_ambient_temperature 296(2)
_diffrn_measured_fraction_theta_full 0.999
_diffrn_measured_fraction_theta_max 0.999
_diffrn_measurement_device_type 'CCD area detector'
_diffrn_measurement_method 'phi and omega scans'
_diffrn_radiation_monochromator graphite
_diffrn_radiation_source 'fine-focus sealed tube'
_diffrn_radiation_type MoK\a
_diffrn_radiation_wavelength 0.71073
_diffrn_reflns_av_R_equivalents 0.0623
_diffrn_reflns_av_sigmaI/netI 0.0703
_diffrn_reflns_limit_h_max 12
_diffrn_reflns_limit_h_min -10
_diffrn_reflns_limit_k_max 23
_diffrn_reflns_limit_k_min -23
_diffrn_reflns_limit_l_max 14
_diffrn_reflns_limit_l_min -14
_diffrn_reflns_number 12936
_diffrn_reflns_theta_full 25.00
_diffrn_reflns_theta_max 25.00
_diffrn_reflns_theta_min 2.06
_exptl_absorpt_coefficient_mu 0.165
_exptl_absorpt_correction_T_max 0.9757
_exptl_absorpt_correction_T_min 0.9600
_exptl_absorpt_correction_type multi-scan
_exptl_absorpt_process_details SADABS
_exptl_crystal_colour COLORLESS
_exptl_crystal_density_diffrn 1.229
_exptl_crystal_density_method 'not measured'
_exptl_crystal_description BLOCK
_exptl_crystal_F_000 920
_exptl_crystal_size_max 0.25
_exptl_crystal_size_mid 0.20
_exptl_crystal_size_min 0.15
_refine_diff_density_max 0.188
_refine_diff_density_min -0.299
_refine_diff_density_rms 0.050
_refine_ls_extinction_method none
_refine_ls_goodness_of_fit_ref 1.003
_refine_ls_hydrogen_treatment mixed
_refine_ls_matrix_type full
_refine_ls_number_parameters 286
_refine_ls_number_reflns 4121
_refine_ls_number_restraints 0
_refine_ls_restrained_S_all 1.003
_refine_ls_R_factor_all 0.1089
_refine_ls_R_factor_gt 0.0527
_refine_ls_shift/su_max 0.000
_refine_ls_shift/su_mean 0.000
_refine_ls_structure_factor_coef Fsqd
_refine_ls_weighting_details 'calc w=1/[\s^2^(Fo^2^)+(0.0767P)^2^+0.0000P] where P=(Fo^2^+2Fc^2^)/3'
_refine_ls_weighting_scheme calc
_refine_ls_wR_factor_gt 0.1305
_refine_ls_wR_factor_ref 0.1570
_reflns_number_gt 2302
_reflns_number_total 4121
_reflns_threshold_expression >2sigma(I)
_cod_data_source_file c5cc08596a2.cif
_cod_data_source_block xxz42
_cod_depositor_comments
;
The following automatic conversions were performed:

'_symmetry_cell_setting' value 'Monoclinic' changed to 'monoclinic'
according to
/usr/data/users/saulius/crontab/automatic-downloads/rss-feeds/RSC/lib/dictionaries/cif_core.dic
dictionary named 'cif_core.dic' version 2.4.2 from 2011-04-26.

'_exptl_absorpt_correction_type' value 'MULTI-SCAN' changed to
'multi-scan' according to
/usr/data/users/saulius/crontab/automatic-downloads/rss-feeds/RSC/lib/dictionaries/cif_core.dic
dictionary named 'cif_core.dic' version 2.4.2 from 2011-04-26.

Automatic conversion script
Id: cif_fix_values 4268 2015-11-12 08:31:59Z antanas 

 Adding full bibliography for 7118207--7118212.cif.
;
_cod_original_cell_volume 2343.0(6)
_cod_original_sg_symbol_H-M P2(1)/n
_cod_database_code 7118209

loop_
_symmetry_equiv_pos_as_xyz
'x, y, z'
'-x+1/2, y+1/2, -z+1/2'
'-x, -y, -z'
'x-1/2, -y-1/2, z-1/2'

loop_
_atom_site_label
_atom_site_type_symbol
_atom_site_fract_x
_atom_site_fract_y
_atom_site_fract_z
_atom_site_U_iso_or_equiv
_atom_site_adp_type
_atom_site_occupancy
_atom_site_symmetry_multiplicity
_atom_site_calc_flag
_atom_site_refinement_flags
S1 S -0.31606(7) 0.36127(4) 0.61565(7) 0.0673(3) Uani 1 1 d .
O3 O 0.0746(2) 0.38653(12) 0.64027(17) 0.0790(6) Uani 1 1 d .
C8 C -0.1763(3) 0.47870(15) 0.6739(2) 0.0563(7) Uani 1 1 d .
C15 C 0.1247(3) 0.41074(15) 0.9105(2) 0.0654(8) Uani 1 1 d .
H15 H 0.0858 0.4139 0.9651 0.078 Uiso 1 1 calc R
C5 C -0.2693(3) 0.33828(13) 0.7635(2) 0.0549(7) Uani 1 1 d .
C12 C -0.0299(3) 0.55499(17) 0.8247(3) 0.0729(8) Uani 1 1 d .
H12 H 0.0552 0.5652 0.8876 0.088 Uiso 1 1 calc R
N N -0.1999(3) 0.41592(14) 0.6130(2) 0.0653(7) Uani 1 1 d .
C16 C 0.2507(3) 0.36763(16) 0.9311(3) 0.0698(8) Uani 1 1 d .
H16 H 0.2228 0.3199 0.9219 0.084 Uiso 1 1 calc R
C13 C -0.0456(3) 0.49246(15) 0.7680(2) 0.0592(7) Uani 1 1 d .
C18 C 0.1581(3) 0.42697(18) 0.7398(3) 0.0722(9) Uani 1 1 d .
H18 H 0.1875 0.4687 0.7140 0.087 Uiso 1 1 calc R
C17 C 0.2863(3) 0.3890(2) 0.8277(3) 0.0957(12) Uani 1 1 d .
H17A H 0.3685 0.4181 0.8558 0.115 Uiso 1 1 calc R
H17B H 0.3057 0.3495 0.7908 0.115 Uiso 1 1 calc R
C14 C 0.0730(3) 0.44377(15) 0.8097(2) 0.0588(7) Uani 1 1 d .
C21 C 0.3731(3) 0.37771(15) 1.0505(3) 0.0604(8) Uani 1 1 d .
C22 C 0.4463(3) 0.32288(17) 1.1177(3) 0.0754(9) Uani 1 1 d .
H22 H 0.4205 0.2791 1.0897 0.090 Uiso 1 1 calc R
C25 C 0.5254(4) 0.4501(2) 1.2064(3) 0.0996(12) Uani 1 1 d .
H25 H 0.5516 0.4936 1.2361 0.120 Uiso 1 1 calc R
C26 C 0.4147(3) 0.44129(18) 1.0967(3) 0.0900(10) Uani 1 1 d .
H26 H 0.3677 0.4790 1.0536 0.108 Uiso 1 1 calc R
O2 O -0.44890(19) 0.39501(11) 0.57484(19) 0.0835(7) Uani 1 1 d .
O1 O -0.2996(2) 0.30303(11) 0.55370(19) 0.0901(7) Uani 1 1 d .
C20 C 0.0184(5) 0.3471(3) 0.4467(3) 0.1425(19) Uani 1 1 d .
H20A H 0.0408 0.3007 0.4697 0.214 Uiso 1 1 calc R
H20B H 0.0322 0.3558 0.3765 0.214 Uiso 1 1 calc R
H20C H -0.0779 0.3558 0.4314 0.214 Uiso 1 1 calc R
C19 C 0.1116(4) 0.3922(2) 0.5432(3) 0.1015(13) Uani 1 1 d .
H19A H 0.2091 0.3791 0.5673 0.122 Uiso 1 1 calc R
H19B H 0.1008 0.4387 0.5158 0.122 Uiso 1 1 calc R
C10 C -0.2628(3) 0.58776(18) 0.6946(3) 0.0769(9) Uani 1 1 d .
H10 H -0.3346 0.6197 0.6693 0.092 Uiso 1 1 calc R
C9 C -0.2815(3) 0.52741(17) 0.6382(3) 0.0694(8) Uani 1 1 d .
H9 H -0.3665 0.5185 0.5743 0.083 Uiso 1 1 calc R
C11 C -0.1370(4) 0.60178(17) 0.7896(3) 0.0796(9) Uani 1 1 d .
H11 H -0.1249 0.6426 0.8297 0.095 Uiso 1 1 calc R
C2 C -0.1985(3) 0.29912(16) 0.9960(3) 0.0693(8) Uani 1 1 d .
C6 C -0.1686(3) 0.28990(17) 0.8159(3) 0.0825(10) Uani 1 1 d .
H6 H -0.1232 0.2699 0.7739 0.099 Uiso 1 1 calc R
C3 C -0.2980(4) 0.34819(19) 0.9425(4) 0.0901(11) Uani 1 1 d .
H3 H -0.3422 0.3687 0.9850 0.108 Uiso 1 1 calc R
C7 C -0.1344(4) 0.27075(16) 0.9312(3) 0.0839(10) Uani 1 1 d .
H7 H -0.0661 0.2377 0.9656 0.101 Uiso 1 1 calc R
C4 C -0.3336(3) 0.36757(15) 0.8287(3) 0.0767(9) Uani 1 1 d .
H4 H -0.4017 0.4008 0.7947 0.092 Uiso 1 1 calc R
C1 C -0.1611(4) 0.2767(2) 1.1207(3) 0.1075(13) Uani 1 1 d .
H1A H -0.2320 0.2463 1.1221 0.161 Uiso 1 1 calc R
H1B H -0.1557 0.3155 1.1688 0.161 Uiso 1 1 calc R
H1C H -0.0718 0.2541 1.1510 0.161 Uiso 1 1 calc R
C24 C 0.5957(3) 0.3961(2) 1.2708(3) 0.0931(11) Uani 1 1 d .
H24 H 0.6692 0.4025 1.3448 0.112 Uiso 1 1 calc R
C23 C 0.5593(3) 0.3334(2) 1.2278(3) 0.0896(11) Uani 1 1 d .
H23 H 0.6094 0.2965 1.2714 0.108 Uiso 1 1 calc R
H1' H -0.139(3) 0.3905(13) 0.616(2) 0.056(9) Uiso 1 1 d .

loop_
_atom_site_aniso_label
_atom_site_aniso_U_11
_atom_site_aniso_U_22
_atom_site_aniso_U_33
_atom_site_aniso_U_23
_atom_site_aniso_U_13
_atom_site_aniso_U_12
S1 0.0454(4) 0.0808(6) 0.0526(5) -0.0022(4) -0.0025(3) -0.0003(4)
O3 0.0593(13) 0.1375(18) 0.0426(12) 0.0054(12) 0.0237(10) 0.0046(12)
C8 0.0438(15) 0.0786(19) 0.0383(15) 0.0099(15) 0.0092(12) -0.0021(14)
C15 0.0467(16) 0.093(2) 0.0464(17) 0.0040(16) 0.0100(13) 0.0028(15)
C5 0.0389(15) 0.0513(15) 0.0622(18) -0.0007(14) 0.0090(13) 0.0010(12)
C12 0.0608(19) 0.092(2) 0.0525(18) -0.0011(18) 0.0107(14) -0.0044(18)
N 0.0467(15) 0.0863(19) 0.0505(15) -0.0020(14) 0.0081(11) 0.0063(14)
C16 0.0479(17) 0.089(2) 0.0576(19) 0.0096(16) 0.0070(13) 0.0091(16)
C13 0.0449(16) 0.082(2) 0.0423(16) 0.0121(15) 0.0100(12) 0.0001(14)
C18 0.0483(17) 0.116(3) 0.0476(17) 0.0129(18) 0.0150(14) 0.0053(17)
C17 0.056(2) 0.162(3) 0.064(2) 0.017(2) 0.0199(16) 0.032(2)
C14 0.0396(15) 0.087(2) 0.0403(16) 0.0049(15) 0.0075(12) -0.0013(14)
C21 0.0420(15) 0.076(2) 0.0536(18) 0.0193(15) 0.0100(13) 0.0043(14)
C22 0.060(2) 0.085(2) 0.075(2) 0.0280(19) 0.0226(17) 0.0077(17)
C25 0.069(2) 0.096(3) 0.097(3) 0.002(2) -0.001(2) -0.017(2)
C26 0.065(2) 0.077(2) 0.094(3) 0.021(2) -0.0006(18) -0.0029(18)
O2 0.0397(11) 0.0987(15) 0.0805(15) 0.0162(12) -0.0062(10) 0.0079(11)
O1 0.0858(16) 0.0978(15) 0.0618(14) -0.0281(13) 0.0062(11) -0.0029(13)
C20 0.105(3) 0.266(6) 0.055(2) -0.020(3) 0.033(2) 0.014(4)
C19 0.097(3) 0.162(4) 0.057(2) 0.019(2) 0.044(2) 0.019(3)
C10 0.063(2) 0.082(2) 0.079(2) 0.019(2) 0.0229(18) 0.0110(18)
C9 0.0467(17) 0.085(2) 0.064(2) 0.0195(18) 0.0109(14) 0.0040(16)
C11 0.080(2) 0.075(2) 0.080(2) 0.0010(19) 0.029(2) -0.0022(19)
C2 0.066(2) 0.0686(19) 0.063(2) 0.0032(17) 0.0164(16) -0.0168(17)
C6 0.084(2) 0.095(2) 0.062(2) 0.0052(19) 0.0246(17) 0.041(2)
C3 0.083(2) 0.109(3) 0.090(3) 0.009(2) 0.048(2) 0.018(2)
C7 0.086(2) 0.070(2) 0.077(3) 0.0085(19) 0.0150(19) 0.0286(18)
C4 0.067(2) 0.079(2) 0.083(2) 0.0160(19) 0.0305(18) 0.0251(17)
C1 0.104(3) 0.132(3) 0.077(3) 0.022(2) 0.028(2) -0.022(3)
C24 0.055(2) 0.137(3) 0.067(2) 0.016(3) 0.0046(16) -0.004(2)
C23 0.065(2) 0.119(3) 0.070(2) 0.044(2) 0.0126(18) 0.025(2)

loop_
_atom_type_symbol
_atom_type_description
_atom_type_scat_dispersion_real
_atom_type_scat_dispersion_imag
_atom_type_scat_source
C C 0.0033 0.0016 'International Tables Vol C Tables 4.2.6.8 and 6.1.1.4'
H H 0.0000 0.0000 'International Tables Vol C Tables 4.2.6.8 and 6.1.1.4'
N N 0.0061 0.0033 'International Tables Vol C Tables 4.2.6.8 and 6.1.1.4'
O O 0.0106 0.0060 'International Tables Vol C Tables 4.2.6.8 and 6.1.1.4'
S S 0.1246 0.1234 'International Tables Vol C Tables 4.2.6.8 and 6.1.1.4'

loop_
_geom_angle_atom_site_label_1
_geom_angle_atom_site_label_2
_geom_angle_atom_site_label_3
_geom_angle
O2 S1 O1 119.95(13)
O2 S1 N 107.80(14)
O1 S1 N 105.09(15)
O2 S1 C5 107.24(13)
O1 S1 C5 108.32(13)
N S1 C5 107.94(12)
C19 O3 C18 114.3(3)
C9 C8 C13 119.9(3)
C9 C8 N 119.7(3)
C13 C8 N 120.4(3)
C14 C15 C16 115.2(3)
C14 C15 H15 122.4
C16 C15 H15 122.4
C6 C5 C4 118.6(3)
C6 C5 S1 120.1(2)
C4 C5 S1 121.3(2)
C11 C12 C13 121.6(3)
C11 C12 H12 119.2
C13 C12 H12 119.2
C8 N S1 121.9(2)
C8 N H1' 124(2)
S1 N H1' 99.7(19)
C15 C16 C21 114.5(3)
C15 C16 C17 101.8(2)
C21 C16 C17 112.6(2)
C15 C16 H16 109.2
C21 C16 H16 109.2
C17 C16 H16 109.2
C12 C13 C8 117.4(3)
C12 C13 C14 119.4(2)
C8 C13 C14 123.2(3)
O3 C18 C14 109.2(2)
O3 C18 C17 112.6(3)
C14 C18 C17 104.2(2)
O3 C18 H18 110.2
C14 C18 H18 110.2
C17 C18 H18 110.2
C18 C17 C16 106.7(2)
C18 C17 H17A 110.4
C16 C17 H17A 110.4
C18 C17 H17B 110.4
C16 C17 H17B 110.4
H17A C17 H17B 108.6
C15 C14 C13 127.3(3)
C15 C14 C18 109.6(2)
C13 C14 C18 123.1(2)
C26 C21 C22 117.5(3)
C26 C21 C16 121.4(3)
C22 C21 C16 121.1(3)
C21 C22 C23 120.1(3)
C21 C22 H22 119.9
C23 C22 H22 119.9
C24 C25 C26 120.7(4)
C24 C25 H25 119.6
C26 C25 H25 119.6
C21 C26 C25 121.1(3)
C21 C26 H26 119.5
C25 C26 H26 119.5
C19 C20 H20A 109.5
C19 C20 H20B 109.5
H20A C20 H20B 109.5
C19 C20 H20C 109.5
H20A C20 H20C 109.5
H20B C20 H20C 109.5
O3 C19 C20 108.8(3)
O3 C19 H19A 109.9
C20 C19 H19A 109.9
O3 C19 H19B 109.9
C20 C19 H19B 109.9
H19A C19 H19B 108.3
C9 C10 C11 120.0(3)
C9 C10 H10 120.0
C11 C10 H10 120.0
C10 C9 C8 121.3(3)
C10 C9 H9 119.4
C8 C9 H9 119.4
C12 C11 C10 119.7(3)
C12 C11 H11 120.2
C10 C11 H11 120.2
C7 C2 C3 117.5(3)
C7 C2 C1 120.8(3)
C3 C2 C1 121.8(3)
C5 C6 C7 120.0(3)
C5 C6 H6 120.0
C7 C6 H6 120.0
C4 C3 C2 121.7(3)
C4 C3 H3 119.2
C2 C3 H3 119.2
C2 C7 C6 121.7(3)
C2 C7 H7 119.2
C6 C7 H7 119.2
C3 C4 C5 120.5(3)
C3 C4 H4 119.8
C5 C4 H4 119.8
C2 C1 H1A 109.5
C2 C1 H1B 109.5
H1A C1 H1B 109.5
C2 C1 H1C 109.5
H1A C1 H1C 109.5
H1B C1 H1C 109.5
C23 C24 C25 119.8(3)
C23 C24 H24 120.1
C25 C24 H24 120.1
C24 C23 C22 120.8(3)
C24 C23 H23 119.6
C22 C23 H23 119.6

loop_
_geom_bond_atom_site_label_1
_geom_bond_atom_site_label_2
_geom_bond_distance
S1 O2 1.430(2)
S1 O1 1.436(2)
S1 N 1.636(3)
S1 C5 1.760(3)
O3 C19 1.422(4)
O3 C18 1.427(4)
C8 C9 1.388(4)
C8 C13 1.407(4)
C8 N 1.421(4)
C15 C14 1.316(4)
C15 C16 1.499(4)
C15 H15 0.9300
C5 C6 1.369(4)
C5 C4 1.380(4)
C12 C11 1.376(4)
C12 C13 1.398(4)
C12 H12 0.9300
N H1' 0.80(2)
C16 C21 1.518(4)
C16 C17 1.544(4)
C16 H16 0.9800
C13 C14 1.483(4)
C18 C14 1.520(4)
C18 C17 1.528(4)
C18 H18 0.9800
C17 H17A 0.9700
C17 H17B 0.9700
C21 C26 1.374(4)
C21 C22 1.388(4)
C22 C23 1.404(5)
C22 H22 0.9300
C25 C24 1.353(5)
C25 C26 1.386(5)
C25 H25 0.9300
C26 H26 0.9300
C20 C19 1.487(6)
C20 H20A 0.9600
C20 H20B 0.9600
C20 H20C 0.9600
C19 H19A 0.9700
C19 H19B 0.9700
C10 C9 1.356(4)
C10 C11 1.382(5)
C10 H10 0.9300
C9 H9 0.9300
C11 H11 0.9300
C2 C7 1.368(4)
C2 C3 1.374(4)
C2 C1 1.504(4)
C6 C7 1.382(4)
C6 H6 0.9300
C3 C4 1.364(5)
C3 H3 0.9300
C7 H7 0.9300
C4 H4 0.9300
C1 H1A 0.9600
C1 H1B 0.9600
C1 H1C 0.9600
C24 C23 1.339(5)
C24 H24 0.9300
C23 H23 0.9300

loop_
_geom_torsion_atom_site_label_1
_geom_torsion_atom_site_label_2
_geom_torsion_atom_site_label_3
_geom_torsion_atom_site_label_4
_geom_torsion
O2 S1 C5 C6 162.1(2)
O1 S1 C5 C6 31.3(3)
N S1 C5 C6 -82.0(3)
O2 S1 C5 C4 -17.1(3)
O1 S1 C5 C4 -147.9(2)
N S1 C5 C4 98.8(3)
C9 C8 N S1 -66.4(3)
C13 C8 N S1 115.4(3)
O2 S1 N C8 55.9(2)
O1 S1 N C8 -175.0(2)
C5 S1 N C8 -59.6(2)
C14 C15 C16 C21 130.7(3)
C14 C15 C16 C17 9.0(4)
C11 C12 C13 C8 -0.6(4)
C11 C12 C13 C14 -179.7(3)
C9 C8 C13 C12 2.3(4)
N C8 C13 C12 -179.5(2)
C9 C8 C13 C14 -178.6(2)
N C8 C13 C14 -0.4(4)
C19 O3 C18 C14 153.4(3)
C19 O3 C18 C17 -91.4(3)
O3 C18 C17 C16 -102.4(3)
C14 C18 C17 C16 15.8(4)
C15 C16 C17 C18 -15.0(4)
C21 C16 C17 C18 -138.0(3)
C16 C15 C14 C13 -176.8(3)
C16 C15 C14 C18 1.0(4)
C12 C13 C14 C15 68.2(4)
C8 C13 C14 C15 -110.9(3)
C12 C13 C14 C18 -109.3(3)
C8 C13 C14 C18 71.6(4)
O3 C18 C14 C15 109.8(3)
C17 C18 C14 C15 -10.7(4)
O3 C18 C14 C13 -72.3(3)
C17 C18 C14 C13 167.1(3)
C15 C16 C21 C26 -43.7(4)
C17 C16 C21 C26 72.0(4)
C15 C16 C21 C22 135.6(3)
C17 C16 C21 C22 -108.8(3)
C26 C21 C22 C23 -0.8(4)
C16 C21 C22 C23 180.0(3)
C22 C21 C26 C25 -0.1(5)
C16 C21 C26 C25 179.2(3)
C24 C25 C26 C21 0.1(6)
C18 O3 C19 C20 179.3(3)
C11 C10 C9 C8 0.1(5)
C13 C8 C9 C10 -2.1(4)
N C8 C9 C10 179.7(3)
C13 C12 C11 C10 -1.4(5)
C9 C10 C11 C12 1.7(5)
C4 C5 C6 C7 0.8(5)
S1 C5 C6 C7 -178.5(3)
C7 C2 C3 C4 0.9(5)
C1 C2 C3 C4 -178.8(3)
C3 C2 C7 C6 -0.6(5)
C1 C2 C7 C6 179.1(3)
C5 C6 C7 C2 -0.2(5)
C2 C3 C4 C5 -0.3(5)
C6 C5 C4 C3 -0.5(5)
S1 C5 C4 C3 178.7(3)
C26 C25 C24 C23 0.8(6)
C25 C24 C23 C22 -1.7(6)
C21 C22 C23 C24 1.7(5)
